data_1544658
loop_
_publ_author_name
'Yang, Shuang'
'Che, Wen'
'Wu, Hui-Ling'
'Zhu, Shou-Fei'
'Zhou, Qi-Lin'

_publ_section_title
;
 Neutral iridium catalysts with chiral phosphine-carboxy ligands for
 asymmetric hydrogenation of unsaturated carboxylic acids.
;
_journal_issue 3
_journal_name_full 'Chemical science'
_journal_page_first 1977
_journal_page_last 1980
_journal_paper_doi 10.1039/c6sc03764j
_journal_volume 8
_journal_year 2017
_chemical_absolute_configuration ad
_chemical_formula_sum 'C39 H36 Cl2 Ir O2 P'
_chemical_formula_weight 830.75
_chemical_name_systematic
; 
 ? 
;
_space_group_IT_number 5
_symmetry_cell_setting monoclinic
_symmetry_space_group_name_Hall 'C 2y'
_symmetry_space_group_name_H-M 'C 1 2 1'
_atom_sites_solution_hydrogens geom
_atom_sites_solution_primary direct
_atom_sites_solution_secondary difmap
_audit_creation_method SHELXL-97
_audit_update_record
;
2016-08-12 deposited with the CCDC.
2016-11-15 downloaded from the CCDC.
;
_cell_angle_alpha 90.00
_cell_angle_beta 107.035(18)
_cell_angle_gamma 90.00
_cell_formula_units_Z 4
_cell_length_a 19.385(3)
_cell_length_b 16.220(3)
_cell_length_c 10.9215(15)
_cell_measurement_reflns_used 5175
_cell_measurement_temperature 113(2)
_cell_measurement_theta_max 27.5
_cell_measurement_theta_min 3.2
_cell_volume 3283.3(10)
_computing_cell_refinement 'CrystalClear-SM Expert 2.1 b42'
_computing_data_collection 'CrystalClear-SM Expert 2.1 b42 (Rigaku, 2015)'
_computing_data_reduction 'CrystalClear-SM Expert 2.1 b42'
_computing_molecular_graphics 'CrystalStructure 4.1'
_computing_publication_material 'CrystalStructure 4.1 (Rigaku, 2014)'
_computing_structure_refinement 'SHELXL-97 (Sheldrick, 1997)'
_computing_structure_solution 'SHELXS-97 (Sheldrick, 1990)'
_diffrn_ambient_temperature 113(2)
_diffrn_detector_area_resol_mean 5.814
_diffrn_measured_fraction_theta_full 0.997
_diffrn_measured_fraction_theta_max 0.997
_diffrn_measurement_device_type 'Rigaku XtaLAB P200'
_diffrn_measurement_method '\w and \f scans'
_diffrn_radiation_monochromator multilayer
_diffrn_radiation_source 'rotating anode'
_diffrn_radiation_type MoK\a
_diffrn_radiation_wavelength 0.71073
_diffrn_reflns_av_R_equivalents 0.0734
_diffrn_reflns_av_sigmaI/netI 0.0746
_diffrn_reflns_limit_h_max 23
_diffrn_reflns_limit_h_min -23
_diffrn_reflns_limit_k_max 18
_diffrn_reflns_limit_k_min -19
_diffrn_reflns_limit_l_max 12
_diffrn_reflns_limit_l_min -12
_diffrn_reflns_number 17815
_diffrn_reflns_theta_full 25.01
_diffrn_reflns_theta_max 25.01
_diffrn_reflns_theta_min 3.18
_diffrn_standards_decay_% 0
_diffrn_standards_interval_count 0
_diffrn_standards_interval_time 0
_diffrn_standards_number 0
_exptl_absorpt_coefficient_mu 4.313
_exptl_absorpt_correction_T_max 0.6256
_exptl_absorpt_correction_T_min 0.4792
_exptl_absorpt_correction_type multi-scan
_exptl_absorpt_process_details 'REQAB (Rigaku, 1998)'
_exptl_crystal_colour Colorless
_exptl_crystal_density_diffrn 1.681
_exptl_crystal_density_method 'not measured'
_exptl_crystal_description Prism
_exptl_crystal_F_000 1648
_exptl_crystal_size_max 0.20
_exptl_crystal_size_mid 0.18
_exptl_crystal_size_min 0.12
_refine_diff_density_max 2.781
_refine_diff_density_min -1.354
_refine_diff_density_rms 0.123
_refine_ls_abs_structure_details 'Flack H D (1983), Acta Cryst. A39, 876-881'
_refine_ls_abs_structure_Flack 0.010(7)
_refine_ls_extinction_method none
_refine_ls_goodness_of_fit_ref 1.041
_refine_ls_hydrogen_treatment constr
_refine_ls_matrix_type full
_refine_ls_number_parameters 434
_refine_ls_number_reflns 5559
_refine_ls_number_restraints 71
_refine_ls_restrained_S_all 1.043
_refine_ls_R_factor_all 0.0321
_refine_ls_R_factor_gt 0.0317
_refine_ls_shift/su_max 0.004
_refine_ls_shift/su_mean 0.000
_refine_ls_structure_factor_coef Fsqd
_refine_ls_weighting_details 'calc w=1/[\s^2^(Fo^2^)+(0.0131P)^2^+0.0000P] where P=(Fo^2^+2Fc^2^)/3'
_refine_ls_weighting_scheme calc
_refine_ls_wR_factor_gt 0.0748
_refine_ls_wR_factor_ref 0.0750
_reflns_number_gt 5430
_reflns_number_total 5559
_reflns_threshold_expression >2sigma(I)
_cod_data_source_file c6sc03764j2.cif
_cod_data_source_block m20160714c1
_cod_depositor_comments
;
The following automatic conversions were performed:

'_symmetry_cell_setting' value 'Monoclinic' changed to 'monoclinic'
according to
/usr/data/users/saulius/crontab/automatic-downloads/rss-feeds/RSC/lib/dictionaries/cif_core.dic
dictionary named 'cif_core.dic' version 2.4.2 from 2011-04-26.

'_exptl_absorpt_correction_type' value 'MULTI-SCAN' changed to
'multi-scan' according to
/usr/data/users/saulius/crontab/automatic-downloads/rss-feeds/RSC/lib/dictionaries/cif_core.dic
dictionary named 'cif_core.dic' version 2.4.2 from 2011-04-26.

'_refine_ls_hydrogen_treatment' value 'CONSTR' changed to 'constr'
according to
/usr/data/users/saulius/crontab/automatic-downloads/rss-feeds/RSC/lib/dictionaries/cif_core.dic
dictionary named 'cif_core.dic' version 2.4.2 from 2011-04-26.

Automatic conversion script
Id: cif_fix_values 4268 2015-11-12 08:31:59Z antanas 

 Adding full bibliography for 1544658.cif.

 Adding full bibliography for 1544658.cif.
;
_cod_original_cell_volume 3283.2(10)
_cod_original_sg_symbol_H-M C2
_cod_database_code 1544658

loop_
_symmetry_equiv_pos_as_xyz
'x, y, z'
'-x, y, -z'
'x+1/2, y+1/2, z'
'-x+1/2, y+1/2, -z'

loop_
_atom_site_label
_atom_site_type_symbol
_atom_site_fract_x
_atom_site_fract_y
_atom_site_fract_z
_atom_site_U_iso_or_equiv
_atom_site_adp_type
_atom_site_occupancy
_atom_site_symmetry_multiplicity
_atom_site_calc_flag
_atom_site_refinement_flags
_atom_site_disorder_assembly
_atom_site_disorder_group
Ir1 Ir 0.815833(9) 0.74981(2) 0.724585(15) 0.01452(7) Uani 1 1 d . . .
P1 P 0.80107(8) 0.88993(10) 0.76624(14) 0.0145(3) Uani 1 1 d . . .
O1 O 0.7055(2) 0.7393(3) 0.6334(3) 0.0181(10) Uani 1 1 d . . .
O2 O 0.6085(2) 0.7021(3) 0.6913(4) 0.0256(10) Uani 1 1 d . . .
C1 C 0.8258(3) 0.9414(4) 0.6354(5) 0.0188(13) Uani 1 1 d . . .
C2 C 0.7829(4) 0.9251(4) 0.5101(6) 0.0218(14) Uani 1 1 d . . .
H2 H 0.7419 0.8902 0.4954 0.026 Uiso 1 1 calc R . .
C3 C 0.8009(4) 0.9607(4) 0.4072(6) 0.0315(17) Uani 1 1 d . . .
H3 H 0.7711 0.9516 0.3222 0.038 Uiso 1 1 calc R . .
C4 C 0.8629(4) 1.0099(4) 0.4288(6) 0.0346(18) Uani 1 1 d . . .
H4 H 0.8754 1.0335 0.3585 0.041 Uiso 1 1 calc R . .
C5 C 0.9050(4) 1.0235(4) 0.5504(7) 0.0295(16) Uani 1 1 d . . .
H5 H 0.9475 1.0559 0.5646 0.035 Uiso 1 1 calc R . .
C6 C 0.8867(3) 0.9907(4) 0.6551(6) 0.0236(14) Uani 1 1 d . . .
H6 H 0.9159 1.0021 0.7397 0.028 Uiso 1 1 calc R . .
C7 C 0.8531(3) 0.9464(4) 0.9090(5) 0.0136(12) Uani 1 1 d . . .
C8 C 0.8963(3) 0.9057(4) 1.0166(5) 0.0188(13) Uani 1 1 d . . .
H8 H 0.9011 0.8474 1.0150 0.023 Uiso 1 1 calc R . .
C9 C 0.9321(3) 0.9490(4) 1.1253(6) 0.0226(14) Uani 1 1 d . . .
H9 H 0.9606 0.9206 1.1988 0.027 Uiso 1 1 calc R . .
C10 C 0.9263(4) 1.0335(4) 1.1268(6) 0.0257(15) Uani 1 1 d . . .
H10 H 0.9510 1.0634 1.2016 0.031 Uiso 1 1 calc R . .
C11 C 0.8849(3) 1.0750(4) 1.0208(6) 0.0238(14) Uani 1 1 d . . .
H11 H 0.8821 1.1335 1.0220 0.029 Uiso 1 1 calc R . .
C12 C 0.8476(3) 1.0320(4) 0.9128(6) 0.0205(14) Uani 1 1 d . . .
H12 H 0.8181 1.0609 0.8408 0.025 Uiso 1 1 calc R . .
C13 C 0.7090(3) 0.9289(4) 0.7513(6) 0.0185(14) Uani 1 1 d . . .
C14 C 0.6797(3) 0.9903(4) 0.6618(5) 0.0178(13) Uani 1 1 d . . .
H14 H 0.7079 1.0121 0.6114 0.021 Uiso 1 1 calc R . .
C15 C 0.6108(3) 1.0202(4) 0.6445(6) 0.0222(14) Uani 1 1 d . . .
H15 H 0.5920 1.0611 0.5812 0.027 Uiso 1 1 calc R . .
C16 C 0.5689(3) 0.9914(4) 0.7185(5) 0.0208(14) Uani 1 1 d . . .
H16 H 0.5216 1.0122 0.7067 0.025 Uiso 1 1 calc R . .
C17 C 0.5969(3) 0.9321(4) 0.8093(6) 0.0209(14) Uani 1 1 d . . .
C18 C 0.5612(4) 0.8954(4) 0.9018(6) 0.0239(14) Uani 1 1 d . . .
H18A H 0.5103 0.8807 0.8583 0.029 Uiso 1 1 calc R . .
H18B H 0.5629 0.9338 0.9731 0.029 Uiso 1 1 calc R . .
C19 C 0.6067(3) 0.8186(4) 0.9492(6) 0.0212(14) Uani 1 1 d . . .
H19A H 0.5876 0.7708 0.8932 0.025 Uiso 1 1 calc R . .
H19B H 0.6073 0.8049 1.0378 0.025 Uiso 1 1 calc R . .
C20 C 0.6842(3) 0.8416(4) 0.9440(5) 0.0162(12) Uani 1 1 d . . .
C21 C 0.6669(3) 0.9002(4) 0.8281(5) 0.0150(12) Uani 1 1 d . . .
C22 C 0.7269(3) 0.8871(4) 1.0686(5) 0.0182(13) Uani 1 1 d . . .
H22A H 0.7613 0.9270 1.0506 0.022 Uiso 1 1 calc R . .
H22B H 0.6935 0.9171 1.1063 0.022 Uiso 1 1 calc R . .
C23 C 0.7677(4) 0.8185(4) 1.1610(6) 0.0229(14) Uani 1 1 d . . .
H23A H 0.8160 0.8375 1.2123 0.028 Uiso 1 1 calc R . .
H23B H 0.7401 0.8005 1.2196 0.028 Uiso 1 1 calc R . .
C24 C 0.7733(3) 0.7511(5) 1.0720(5) 0.0223(11) Uani 1 1 d . . .
C25 C 0.8126(4) 0.6773(4) 1.1013(6) 0.0257(15) Uani 1 1 d . . .
H25 H 0.8424 0.6676 1.1861 0.031 Uiso 1 1 calc R . .
C26 C 0.8080(3) 0.6176(4) 1.0059(6) 0.0240(14) Uani 1 1 d . . .
H26 H 0.8346 0.5678 1.0259 0.029 Uiso 1 1 calc R . .
C27 C 0.7642(4) 0.6321(4) 0.8821(6) 0.0235(14) Uani 1 1 d . . .
H27 H 0.7611 0.5917 0.8178 0.028 Uiso 1 1 calc R . .
C28 C 0.7242(3) 0.7058(4) 0.8502(6) 0.0181(14) Uani 1 1 d . . .
C29 C 0.7290(3) 0.7650(4) 0.9482(5) 0.0136(16) Uani 1 1 d . . .
C30 C 0.6730(3) 0.7165(4) 0.7158(6) 0.0166(13) Uani 1 1 d . . .
C31 C 0.8320(4) 0.7137(4) 0.5485(6) 0.0253(15) Uani 1 1 d . . .
H31 H 0.7877 0.7406 0.5079 0.030 Uiso 1 1 calc R . .
C32 C 0.9004(3) 0.7508(8) 0.5308(5) 0.0305(13) Uani 1 1 d . . .
H32A H 0.8885 0.8042 0.4858 0.037 Uiso 1 1 calc R . .
H32B H 0.9191 0.7137 0.4759 0.037 Uiso 1 1 calc R . .
C33 C 0.9592(3) 0.7645(5) 0.6562(6) 0.0315(19) Uani 1 1 d . . .
H33A H 0.9886 0.8126 0.6468 0.038 Uiso 1 1 calc R . .
H33B H 0.9912 0.7157 0.6744 0.038 Uiso 1 1 calc R . .
C34 C 0.9297(3) 0.7792(4) 0.7693(6) 0.0254(15) Uani 1 1 d . . .
H34 H 0.9184 0.8338 0.7883 0.030 Uiso 1 1 calc R . .
C35 C 0.8294(3) 0.6413(3) 0.6217(6) 0.0186(13) Uani 1 1 d . . .
H35 H 0.7843 0.6232 0.6301 0.022 Uiso 1 1 calc R . .
C36 C 0.8974(4) 0.5927(4) 0.6864(6) 0.0321(17) Uani 1 1 d . . .
H36A H 0.9318 0.5980 0.6353 0.039 Uiso 1 1 calc R . .
H36B H 0.8849 0.5336 0.6884 0.039 Uiso 1 1 calc R . .
C37 C 0.9344(4) 0.6225(4) 0.8246(6) 0.0288(15) Uani 1 1 d . . .
H37A H 0.9180 0.5875 0.8850 0.035 Uiso 1 1 calc R . .
H37B H 0.9872 0.6152 0.8437 0.035 Uiso 1 1 calc R . .
C38 C 0.9187(3) 0.7127(4) 0.8473(6) 0.0236(15) Uani 1 1 d . . .
H38 H 0.9007 0.7252 0.9172 0.028 Uiso 1 1 calc R . .
Cl1 Cl 0.5723(5) 0.7051(4) 0.2407(6) 0.0408(15) Uani 0.65(2) 1 d PDU A 1
Cl2 Cl 0.5959(5) 0.8603(3) 0.3780(12) 0.069(3) Uani 0.65(2) 1 d PDU A 1
C39 C 0.5640(13) 0.7579(8) 0.3788(19) 0.035(2) Uani 0.65(2) 1 d PDU A 1
Cl1' Cl 0.5996(11) 0.7209(11) 0.2673(15) 0.060(3) Uani 0.35(2) 1 d PDU A 2
Cl2' Cl 0.5745(7) 0.8539(7) 0.4289(13) 0.050(3) Uani 0.35(2) 1 d PDU A 2
C39' C 0.555(2) 0.7498(14) 0.381(4) 0.037(4) Uani 0.35(2) 1 d PDU A 2

loop_
_atom_site_aniso_label
_atom_site_aniso_U_11
_atom_site_aniso_U_22
_atom_site_aniso_U_33
_atom_site_aniso_U_23
_atom_site_aniso_U_13
_atom_site_aniso_U_12
Ir1 0.01450(12) 0.01787(12) 0.01163(12) -0.00122(12) 0.00453(8) 0.00161(12)
P1 0.0163(8) 0.0189(8) 0.0094(7) 0.0020(6) 0.0054(6) 0.0018(6)
O1 0.017(2) 0.020(3) 0.0187(18) -0.001(2) 0.0072(15) 0.003(2)
O2 0.019(3) 0.034(3) 0.022(2) -0.005(2) 0.004(2) -0.003(2)
C1 0.021(3) 0.026(3) 0.012(3) 0.001(3) 0.010(3) 0.008(3)
C2 0.030(4) 0.022(3) 0.014(3) 0.001(3) 0.008(3) 0.003(3)
C3 0.058(5) 0.029(4) 0.010(3) 0.001(3) 0.013(3) 0.014(4)
C4 0.066(5) 0.028(4) 0.022(4) 0.005(3) 0.031(4) 0.010(4)
C5 0.033(4) 0.029(4) 0.035(4) 0.008(3) 0.024(3) 0.003(3)
C6 0.023(3) 0.032(4) 0.018(3) 0.005(3) 0.009(3) 0.006(3)
C7 0.010(3) 0.020(3) 0.012(3) -0.002(2) 0.005(2) 0.000(2)
C8 0.018(3) 0.025(3) 0.013(3) -0.004(3) 0.004(2) 0.002(3)
C9 0.022(3) 0.034(4) 0.012(3) -0.001(3) 0.004(3) 0.007(3)
C10 0.027(4) 0.039(4) 0.014(3) -0.010(3) 0.010(3) -0.004(3)
C11 0.030(4) 0.022(3) 0.022(3) -0.006(3) 0.012(3) -0.001(3)
C12 0.024(4) 0.026(3) 0.013(3) 0.002(3) 0.008(3) 0.005(3)
C13 0.019(3) 0.020(3) 0.016(3) -0.006(3) 0.003(3) -0.002(3)
C14 0.025(4) 0.020(3) 0.010(3) -0.002(3) 0.008(3) 0.001(3)
C15 0.026(4) 0.021(3) 0.015(3) 0.003(3) -0.001(3) 0.008(3)
C16 0.015(3) 0.023(3) 0.023(3) -0.004(3) 0.003(3) 0.006(3)
C17 0.022(4) 0.024(3) 0.019(3) -0.008(3) 0.009(3) -0.002(3)
C18 0.030(4) 0.022(3) 0.026(4) -0.003(3) 0.018(3) 0.001(3)
C19 0.025(4) 0.027(3) 0.016(3) -0.004(3) 0.013(3) -0.002(3)
C20 0.019(3) 0.019(3) 0.013(3) -0.002(2) 0.008(2) 0.001(3)
C21 0.017(3) 0.014(3) 0.013(3) -0.003(2) 0.002(2) 0.002(2)
C22 0.018(3) 0.024(3) 0.014(3) -0.002(3) 0.008(2) -0.002(3)
C23 0.031(4) 0.027(4) 0.010(3) 0.001(3) 0.004(3) 0.000(3)
C24 0.031(3) 0.022(3) 0.016(2) 0.013(4) 0.010(2) 0.000(4)
C25 0.034(4) 0.028(4) 0.015(3) 0.008(3) 0.008(3) -0.004(3)
C26 0.024(4) 0.025(3) 0.026(4) 0.005(3) 0.012(3) 0.005(3)
C27 0.032(4) 0.022(3) 0.017(3) -0.001(3) 0.007(3) -0.005(3)
C28 0.014(3) 0.026(3) 0.017(3) 0.006(3) 0.010(3) 0.000(3)
C29 0.017(3) 0.012(4) 0.015(3) 0.001(2) 0.009(2) -0.007(2)
C30 0.014(3) 0.017(3) 0.020(3) -0.002(2) 0.007(3) -0.001(2)
C31 0.028(4) 0.032(3) 0.018(3) -0.007(3) 0.011(3) 0.003(3)
C32 0.037(4) 0.033(3) 0.026(3) -0.001(5) 0.017(3) 0.013(5)
C33 0.025(3) 0.043(6) 0.032(3) -0.006(3) 0.016(3) -0.002(3)
C34 0.017(3) 0.036(4) 0.024(4) -0.003(3) 0.007(3) 0.010(3)
C35 0.017(3) 0.018(3) 0.021(3) -0.007(3) 0.006(3) 0.004(3)
C36 0.032(4) 0.030(4) 0.030(4) -0.010(3) 0.002(3) 0.009(3)
C37 0.033(4) 0.029(4) 0.021(3) 0.003(3) 0.004(3) 0.013(3)
C38 0.014(3) 0.031(4) 0.021(4) -0.002(3) -0.001(3) 0.011(3)
Cl1 0.053(3) 0.042(3) 0.031(2) 0.0015(17) 0.018(2) 0.003(2)
Cl2 0.057(3) 0.034(2) 0.085(5) -0.002(3) -0.029(3) -0.005(2)
C39 0.029(6) 0.038(5) 0.040(4) -0.007(5) 0.014(4) -0.004(5)
Cl1' 0.078(7) 0.078(6) 0.039(5) 0.006(4) 0.038(5) 0.005(5)
Cl2' 0.049(5) 0.038(4) 0.049(5) 0.000(3) -0.008(4) 0.010(3)
C39' 0.040(8) 0.039(7) 0.035(6) -0.006(7) 0.016(6) -0.001(7)

loop_
_atom_type_symbol
_atom_type_description
_atom_type_scat_dispersion_real
_atom_type_scat_dispersion_imag
_atom_type_scat_source
C C 0.0033 0.0016 'International Tables Vol C Tables 4.2.6.8 and 6.1.1.4'
H H 0.0000 0.0000 'International Tables Vol C Tables 4.2.6.8 and 6.1.1.4'
O O 0.0106 0.0060 'International Tables Vol C Tables 4.2.6.8 and 6.1.1.4'
Cl Cl 0.1484 0.1585 'International Tables Vol C Tables 4.2.6.8 and 6.1.1.4'
P P 0.1023 0.0942 'International Tables Vol C Tables 4.2.6.8 and 6.1.1.4'
Ir Ir -1.4442 7.9887 'International Tables Vol C Tables 4.2.6.8 and 6.1.1.4'

loop_
_geom_angle_atom_site_label_1
_geom_angle_atom_site_label_2
_geom_angle_atom_site_label_3
_geom_angle
O1 Ir1 C31 87.0(2)
O1 Ir1 C38 156.1(2)
C31 Ir1 C38 97.6(3)
O1 Ir1 C35 87.0(2)
C31 Ir1 C35 39.2(2)
C38 Ir1 C35 82.1(2)
O1 Ir1 C34 163.6(2)
C31 Ir1 C34 81.6(3)
C38 Ir1 C34 38.7(2)
C35 Ir1 C34 91.5(2)
O1 Ir1 P1 90.30(15)
C31 Ir1 P1 120.08(18)
C38 Ir1 P1 107.15(18)
C35 Ir1 P1 159.18(17)
C34 Ir1 P1 85.28(17)
C7 P1 C1 103.3(3)
C7 P1 C13 100.3(3)
C1 P1 C13 103.9(3)
C7 P1 Ir1 125.4(2)
C1 P1 Ir1 102.4(2)
C13 P1 Ir1 118.7(2)
C30 O1 Ir1 109.3(4)
C6 C1 C2 119.5(5)
C6 C1 P1 123.0(5)
C2 C1 P1 117.3(5)
C3 C2 C1 119.5(7)
C3 C2 H2 120.3
C1 C2 H2 120.3
C2 C3 C4 120.2(6)
C2 C3 H3 119.9
C4 C3 H3 119.9
C5 C4 C3 119.8(6)
C5 C4 H4 120.1
C3 C4 H4 120.1
C4 C5 C6 120.9(7)
C4 C5 H5 119.5
C6 C5 H5 119.5
C1 C6 C5 120.1(6)
C1 C6 H6 120.0
C5 C6 H6 120.0
C8 C7 C12 118.6(5)
C8 C7 P1 121.6(4)
C12 C7 P1 119.7(5)
C9 C8 C7 120.7(6)
C9 C8 H8 119.6
C7 C8 H8 119.6
C10 C9 C8 119.7(6)
C10 C9 H9 120.1
C8 C9 H9 120.1
C11 C10 C9 120.4(6)
C11 C10 H10 119.8
C9 C10 H10 119.8
C10 C11 C12 120.2(6)
C10 C11 H11 119.9
C12 C11 H11 119.9
C11 C12 C7 120.3(6)
C11 C12 H12 119.9
C7 C12 H12 119.9
C14 C13 C21 117.7(6)
C14 C13 P1 119.2(4)
C21 C13 P1 123.0(5)
C15 C14 C13 121.7(5)
C15 C14 H14 119.2
C13 C14 H14 119.2
C14 C15 C16 120.8(6)
C14 C15 H15 119.6
C16 C15 H15 119.6
C17 C16 C15 118.8(6)
C17 C16 H16 120.6
C15 C16 H16 120.6
C16 C17 C21 121.4(6)
C16 C17 C18 126.8(6)
C21 C17 C18 111.7(5)
C17 C18 C19 102.5(5)
C17 C18 H18A 111.3
C19 C18 H18A 111.3
C17 C18 H18B 111.3
C19 C18 H18B 111.3
H18A C18 H18B 109.2
C18 C19 C20 105.0(5)
C18 C19 H19A 110.7
C20 C19 H19A 110.7
C18 C19 H19B 110.7
C20 C19 H19B 110.7
H19A C19 H19B 108.8
C29 C20 C21 121.2(4)
C29 C20 C22 102.1(5)
C21 C20 C22 111.0(5)
C29 C20 C19 110.6(5)
C21 C20 C19 101.4(5)
C22 C20 C19 110.5(4)
C13 C21 C17 119.5(6)
C13 C21 C20 132.0(6)
C17 C21 C20 108.3(5)
C23 C22 C20 105.5(5)
C23 C22 H22A 110.6
C20 C22 H22A 110.6
C23 C22 H22B 110.6
C20 C22 H22B 110.6
H22A C22 H22B 108.8
C24 C23 C22 102.8(5)
C24 C23 H23A 111.2
C22 C23 H23A 111.2
C24 C23 H23B 111.2
C22 C23 H23B 111.2
H23A C23 H23B 109.1
C29 C24 C25 119.9(6)
C29 C24 C23 111.9(6)
C25 C24 C23 128.0(5)
C24 C25 C26 120.4(6)
C24 C25 H25 119.8
C26 C25 H25 119.8
C27 C26 C25 119.5(6)
C27 C26 H26 120.2
C25 C26 H26 120.2
C26 C27 C28 121.2(6)
C26 C27 H27 119.4
C28 C27 H27 119.4
C27 C28 C29 118.5(6)
C27 C28 C30 119.3(6)
C29 C28 C30 122.0(5)
C24 C29 C28 120.5(6)
C24 C29 C20 110.4(5)
C28 C29 C20 128.6(5)
O2 C30 O1 125.3(6)
O2 C30 C28 121.7(5)
O1 C30 C28 113.0(5)
C35 C31 C32 124.9(7)
C35 C31 Ir1 71.4(3)
C32 C31 Ir1 111.9(4)
C35 C31 H31 117.6
C32 C31 H31 117.6
Ir1 C31 H31 86.7
C31 C32 C33 113.3(5)
C31 C32 H32A 108.9
C33 C32 H32A 108.9
C31 C32 H32B 108.9
C33 C32 H32B 108.9
H32A C32 H32B 107.7
C32 C33 C34 113.2(5)
C32 C33 H33A 108.9
C34 C33 H33A 108.9
C32 C33 H33B 108.9
C34 C33 H33B 108.9
H33A C33 H33B 107.8
C38 C34 C33 121.5(6)
C38 C34 Ir1 69.4(4)
C33 C34 Ir1 112.4(4)
C38 C34 H34 119.3
C33 C34 H34 119.3
Ir1 C34 H34 88.2
C31 C35 C36 121.1(6)
C31 C35 Ir1 69.5(3)
C36 C35 Ir1 113.8(4)
C31 C35 H35 119.4
C36 C35 H35 119.4
Ir1 C35 H35 86.9
C35 C36 C37 112.5(5)
C35 C36 H36A 109.1
C37 C36 H36A 109.1
C35 C36 H36B 109.1
C37 C36 H36B 109.1
H36A C36 H36B 107.8
C38 C37 C36 113.6(5)
C38 C37 H37A 108.8
C36 C37 H37A 108.8
C38 C37 H37B 108.8
C36 C37 H37B 108.8
H37A C37 H37B 107.7
C34 C38 C37 123.7(6)
C34 C38 Ir1 71.8(4)
C37 C38 Ir1 111.2(4)
C34 C38 H38 118.2
C37 C38 H38 118.2
Ir1 C38 H38 87.0
Cl2 C39 Cl1 109.2(7)
Cl2' C39' Cl1' 110.3(11)

loop_
_geom_bond_atom_site_label_1
_geom_bond_atom_site_label_2
_geom_bond_distance
Ir1 O1 2.085(4)
Ir1 C31 2.120(6)
Ir1 C38 2.138(6)
Ir1 C35 2.145(5)
Ir1 C34 2.170(6)
Ir1 P1 2.3516(17)
P1 C7 1.834(6)
P1 C1 1.835(6)
P1 C13 1.855(6)
O1 C30 1.295(7)
O2 C30 1.222(7)
C1 C6 1.390(9)
C1 C2 1.403(9)
C2 C3 1.396(8)
C2 H2 0.9500
C3 C4 1.404(10)
C3 H3 0.9500
C4 C5 1.359(10)
C4 H4 0.9500
C5 C6 1.398(8)
C5 H5 0.9500
C6 H6 0.9500
C7 C8 1.394(8)
C7 C12 1.395(8)
C8 C9 1.380(8)
C8 H8 0.9500
C9 C10 1.376(9)
C9 H9 0.9500
C10 C11 1.376(9)
C10 H10 0.9500
C11 C12 1.378(8)
C11 H11 0.9500
C12 H12 0.9500
C13 C14 1.395(8)
C13 C21 1.409(9)
C14 C15 1.381(8)
C14 H14 0.9500
C15 C16 1.384(8)
C15 H15 0.9500
C16 C17 1.374(8)
C16 H16 0.9500
C17 C21 1.410(8)
C17 C18 1.504(8)
C18 C19 1.527(8)
C18 H18A 0.9900
C18 H18B 0.9900
C19 C20 1.564(8)
C19 H19A 0.9900
C19 H19B 0.9900
C20 C29 1.508(8)
C20 C21 1.539(8)
C20 C22 1.556(8)
C22 C23 1.554(8)
C22 H22A 0.9900
C22 H22B 0.9900
C23 C24 1.488(10)
C23 H23A 0.9900
C23 H23B 0.9900
C24 C29 1.392(7)
C24 C25 1.404(10)
C25 C26 1.405(9)
C25 H25 0.9500
C26 C27 1.390(8)
C26 H26 0.9500
C27 C28 1.412(9)
C27 H27 0.9500
C28 C29 1.421(8)
C28 C30 1.521(9)
C31 C35 1.430(9)
C31 C32 1.518(9)
C31 H31 0.9500
C32 C33 1.519(8)
C32 H32A 0.9900
C32 H32B 0.9900
C33 C34 1.523(8)
C33 H33A 0.9900
C33 H33B 0.9900
C34 C38 1.429(9)
C34 H34 0.9500
C35 C36 1.522(8)
C35 H35 0.9500
C36 C37 1.547(9)
C36 H36A 0.9900
C36 H36B 0.9900
C37 C38 1.529(9)
C37 H37A 0.9900
C37 H37B 0.9900
C38 H38 0.9500
Cl1 C39 1.782(9)
Cl2 C39 1.773(9)
Cl1' C39' 1.780(10)
Cl2' C39' 1.775(10)

loop_
_geom_torsion_atom_site_label_1
_geom_torsion_atom_site_label_2
_geom_torsion_atom_site_label_3
_geom_torsion_atom_site_label_4
_geom_torsion
O1 Ir1 P1 C7 145.9(2)
C31 Ir1 P1 C7 -127.4(3)
C38 Ir1 P1 C7 -17.6(3)
C35 Ir1 P1 C7 -131.6(5)
C34 Ir1 P1 C7 -49.9(3)
O1 Ir1 P1 C1 -97.6(2)
C31 Ir1 P1 C1 -10.9(3)
C38 Ir1 P1 C1 98.9(3)
C35 Ir1 P1 C1 -15.1(5)
C34 Ir1 P1 C1 66.5(3)
O1 Ir1 P1 C13 16.1(2)
C31 Ir1 P1 C13 102.8(3)
C38 Ir1 P1 C13 -147.4(3)
C35 Ir1 P1 C13 98.5(5)
C34 Ir1 P1 C13 -179.8(3)
C31 Ir1 O1 C30 148.1(5)
C38 Ir1 O1 C30 46.1(7)
C35 Ir1 O1 C30 108.9(4)
C34 Ir1 O1 C30 -165.9(7)
P1 Ir1 O1 C30 -91.8(4)
C7 P1 C1 C6 18.2(6)
C13 P1 C1 C6 122.6(5)
Ir1 P1 C1 C6 -113.2(5)
C7 P1 C1 C2 -165.9(5)
C13 P1 C1 C2 -61.5(5)
Ir1 P1 C1 C2 62.7(5)
C6 C1 C2 C3 -1.9(9)
P1 C1 C2 C3 -178.0(5)
C1 C2 C3 C4 2.3(9)
C2 C3 C4 C5 -0.7(10)
C3 C4 C5 C6 -1.4(10)
C2 C1 C6 C5 -0.2(9)
P1 C1 C6 C5 175.7(5)
C4 C5 C6 C1 1.8(10)
C1 P1 C7 C8 -129.0(5)
C13 P1 C7 C8 123.9(5)
Ir1 P1 C7 C8 -13.0(6)
C1 P1 C7 C12 53.4(5)
C13 P1 C7 C12 -53.8(5)
Ir1 P1 C7 C12 169.4(4)
C12 C7 C8 C9 0.9(9)
P1 C7 C8 C9 -176.7(4)
C7 C8 C9 C10 -1.3(9)
C8 C9 C10 C11 0.1(9)
C9 C10 C11 C12 1.4(10)
C10 C11 C12 C7 -1.8(9)
C8 C7 C12 C11 0.6(9)
P1 C7 C12 C11 178.3(5)
C7 P1 C13 C14 100.8(5)
C1 P1 C13 C14 -5.9(5)
Ir1 P1 C13 C14 -118.7(4)
C7 P1 C13 C21 -78.2(5)
C1 P1 C13 C21 175.1(5)
Ir1 P1 C13 C21 62.3(6)
C21 C13 C14 C15 -2.5(9)
P1 C13 C14 C15 178.5(5)
C13 C14 C15 C16 1.6(9)
C14 C15 C16 C17 -0.2(9)
C15 C16 C17 C21 -0.2(9)
C15 C16 C17 C18 177.6(6)
C16 C17 C18 C19 164.5(6)
C21 C17 C18 C19 -17.5(7)
C17 C18 C19 C20 30.8(6)
C18 C19 C20 C29 -162.3(5)
C18 C19 C20 C21 -32.5(6)
C18 C19 C20 C22 85.3(6)
C14 C13 C21 C17 2.0(8)
P1 C13 C21 C17 -179.0(4)
C14 C13 C21 C20 -172.3(6)
P1 C13 C21 C20 6.8(9)
C16 C17 C21 C13 -0.7(9)
C18 C17 C21 C13 -178.8(5)
C16 C17 C21 C20 174.8(5)
C18 C17 C21 C20 -3.3(7)
C29 C20 C21 C13 -40.4(10)
C22 C20 C21 C13 79.4(8)
C19 C20 C21 C13 -163.2(6)
C29 C20 C21 C17 144.9(5)
C22 C20 C21 C17 -95.3(6)
C19 C20 C21 C17 22.1(6)
C29 C20 C22 C23 -26.3(5)
C21 C20 C22 C23 -156.8(5)
C19 C20 C22 C23 91.5(6)
C20 C22 C23 C24 24.1(6)
C22 C23 C24 C29 -12.7(7)
C22 C23 C24 C25 171.8(6)
C29 C24 C25 C26 0.6(9)
C23 C24 C25 C26 175.8(6)
C24 C25 C26 C27 0.0(9)
C25 C26 C27 C28 0.1(9)
C26 C27 C28 C29 -0.7(9)
C26 C27 C28 C30 -175.8(6)
C25 C24 C29 C28 -1.3(8)
C23 C24 C29 C28 -177.2(5)
C25 C24 C29 C20 171.6(5)
C23 C24 C29 C20 -4.3(7)
C27 C28 C29 C24 1.3(8)
C30 C28 C29 C24 176.3(5)
C27 C28 C29 C20 -170.2(5)
C30 C28 C29 C20 4.8(9)
C21 C20 C29 C24 143.3(6)
C22 C20 C29 C24 19.2(6)
C19 C20 C29 C24 -98.4(6)
C21 C20 C29 C28 -44.6(9)
C22 C20 C29 C28 -168.6(5)
C19 C20 C29 C28 73.7(7)
Ir1 O1 C30 O2 -177.3(5)
Ir1 O1 C30 C28 0.7(6)
C27 C28 C30 O2 96.8(7)
C29 C28 C30 O2 -78.1(7)
C27 C28 C30 O1 -81.3(7)
C29 C28 C30 O1 103.7(7)
O1 Ir1 C31 C35 -89.0(4)
C38 Ir1 C31 C35 67.5(4)
C34 Ir1 C31 C35 102.9(4)
P1 Ir1 C31 C35 -177.6(3)
O1 Ir1 C31 C32 150.0(6)
C38 Ir1 C31 C32 -53.5(6)
C35 Ir1 C31 C32 -121.0(7)
C34 Ir1 C31 C32 -18.1(6)
P1 Ir1 C31 C32 61.4(6)
C35 C31 C32 C33 -51.5(10)
Ir1 C31 C32 C33 30.5(10)
C31 C32 C33 C34 -28.1(11)
C32 C33 C34 C38 91.4(9)
C32 C33 C34 Ir1 12.5(9)
O1 Ir1 C34 C38 -160.0(7)
C31 Ir1 C34 C38 -113.5(4)
C35 Ir1 C34 C38 -75.4(4)
P1 Ir1 C34 C38 125.2(3)
O1 Ir1 C34 C33 -43.3(10)
C31 Ir1 C34 C33 3.2(5)
C38 Ir1 C34 C33 116.6(6)
C35 Ir1 C34 C33 41.2(5)
P1 Ir1 C34 C33 -118.2(5)
C32 C31 C35 C36 -2.0(9)
Ir1 C31 C35 C36 -106.1(5)
C32 C31 C35 Ir1 104.2(6)
O1 Ir1 C35 C31 88.9(4)
C38 Ir1 C35 C31 -112.4(4)
C34 Ir1 C35 C31 -74.7(4)
P1 Ir1 C35 C31 5.8(7)
O1 Ir1 C35 C36 -155.2(5)
C31 Ir1 C35 C36 115.9(6)
C38 Ir1 C35 C36 3.6(5)
C34 Ir1 C35 C36 41.2(5)
P1 Ir1 C35 C36 121.8(5)
C31 C35 C36 C37 90.6(7)
Ir1 C35 C36 C37 11.1(7)
C35 C36 C37 C38 -26.2(9)
C33 C34 C38 C37 -0.6(10)
Ir1 C34 C38 C37 103.8(6)
C33 C34 C38 Ir1 -104.4(6)
C36 C37 C38 C34 -52.9(9)
C36 C37 C38 Ir1 28.8(7)
O1 Ir1 C38 C34 166.1(4)
C31 Ir1 C38 C34 66.3(4)
C35 Ir1 C38 C34 102.4(4)
P1 Ir1 C38 C34 -58.5(3)
O1 Ir1 C38 C37 46.2(8)
C31 Ir1 C38 C37 -53.6(5)
C35 Ir1 C38 C37 -17.5(5)
C34 Ir1 C38 C37 -119.9(6)
P1 Ir1 C38 C37 -178.4(4)
